data_4020302
loop_
_publ_author_name
'Johannes Sch\"utz'
'Petra Windisch'
'Elka Kristeva'
'Klaus Wurst'
'Karl-Hans Ongania'
'Ulrike E. I. Horvath'
'Herwig Schottenberger'
'Gerhard Laus'
'Helmut Schmidhammer'

_journal_name_full 'Journal of Organic Chemistry'
_journal_page_first 5323
_journal_page_last 5326
_journal_paper_doi 10.1021/jo050362v
_journal_volume 70
_journal_year 2005
_chemical_formula_sum 'C30 H35 N3 O4'
_chemical_formula_weight 501.61
_space_group_IT_number 1
_symmetry_cell_setting triclinic
_symmetry_space_group_name_Hall 'P 1'
_symmetry_space_group_name_H-M 'P 1'
_cell_angle_alpha 103.344(2)
_cell_angle_beta 93.196(2)
_cell_angle_gamma 94.762(2)
_cell_formula_units_Z 1
_cell_length_a 7.2678(2)
_cell_length_b 9.5184(3)
_cell_length_c 9.6290(3)
_cell_measurement_temperature 233(2)
_cell_volume 643.96(3)
_diffrn_ambient_temperature 233(2)
_exptl_crystal_density_diffrn 1.293
_cod_database_code 4020302

loop_
_symmetry_equiv_pos_as_xyz
'x, y, z'

loop_
_atom_site_label
_atom_site_type_symbol
_atom_site_fract_x
_atom_site_fract_y
_atom_site_fract_z
_atom_site_U_iso_or_equiv
_atom_site_adp_type
_atom_site_occupancy
_atom_site_symmetry_multiplicity
_atom_site_calc_flag
_atom_site_refinement_flags
_atom_site_disorder_assembly
_atom_site_disorder_group
O1 O 1.64867(17) 1.72557(15) 0.30869(14) 0.0461(3) Uani 1 1 d . . .
O2 O 1.46337(14) 1.45186(12) 0.16522(12) 0.0322(3) Uani 1 1 d . . .
O3 O 0.93693(15) 1.22906(13) -0.06603(14) 0.0378(3) Uani 1 1 d . . .
O4 O 0.89762(17) 1.16618(14) -0.42061(13) 0.0404(3) Uani 1 1 d D . .
H4A H 1.006(3) 1.172(3) -0.466(3) 0.080(8) Uiso 1 1 d D . .
H4B H 0.915(4) 1.252(2) -0.343(2) 0.082(8) Uiso 1 1 d D . .
N1 N 0.94604(19) 1.44407(15) -0.22093(14) 0.0338(3) Uani 1 1 d . . .
N2 N 1.2388(2) 1.19355(17) 0.44746(15) 0.0362(3) Uani 1 1 d . . .
N3 N 1.5432(2) 1.19636(16) 0.47477(15) 0.0362(3) Uani 1 1 d . . .
H3N H 1.662(4) 1.182(3) 0.514(3) 0.075(8) Uiso 1 1 d . . .
C1 C 1.1982(3) 1.81734(19) 0.16477(19) 0.0393(4) Uani 1 1 d . . .
H1 H 1.1309 1.8981 0.1684 0.047 Uiso 1 1 calc . . .
C2 C 1.3722(3) 1.83546(19) 0.23818(19) 0.0405(4) Uani 1 1 d . . .
H2 H 1.4212 1.9293 0.2878 0.049 Uiso 1 1 calc . . .
C3 C 1.4767(2) 1.71934(19) 0.24086(17) 0.0348(4) Uani 1 1 d . . .
C4 C 1.3956(2) 1.58407(18) 0.16782(17) 0.0308(4) Uani 1 1 d . . .
C5 C 1.3011(2) 1.34219(17) 0.11443(17) 0.0284(3) Uani 1 1 d . . .
H5 H 1.3429 1.2513 0.0581 0.034 Uiso 1 1 calc . . .
C6 C 1.2063(2) 1.31237(19) 0.24141(17) 0.0309(3) Uani 1 1 d . . .
C7 C 1.0303(2) 1.3374(2) 0.25888(18) 0.0370(4) Uani 1 1 d . . .
H7 H 0.9773 1.3135 0.3383 0.044 Uiso 1 1 calc . . .
C8 C 0.9102(2) 1.4004(2) 0.16260(19) 0.0396(4) Uani 1 1 d . . .
H8A H 0.9102 1.5046 0.2039 0.048 Uiso 1 1 calc . . .
H8B H 0.7829 1.3558 0.1580 0.048 Uiso 1 1 calc . . .
C9 C 0.8879(2) 1.48198(18) -0.07324(18) 0.0328(4) Uani 1 1 d . . .
H9 H 0.7517 1.4601 -0.0795 0.039 Uiso 1 1 calc . . .
C10 C 0.9323(2) 1.6448(2) 0.00565(18) 0.0372(4) Uani 1 1 d . . .
H10A H 0.9231 1.7041 -0.0647 0.045 Uiso 1 1 calc . . .
H10B H 0.8384 1.6714 0.0737 0.045 Uiso 1 1 calc . . .
C11 C 1.1221(2) 1.68065(18) 0.08574(17) 0.0333(4) Uani 1 1 d . . .
C12 C 1.2289(2) 1.56863(18) 0.08926(16) 0.0295(3) Uani 1 1 d . . .
C13 C 1.1823(2) 1.41183(17) 0.01568(16) 0.0271(3) Uani 1 1 d . . .
C14 C 0.9728(2) 1.37797(18) 0.01048(17) 0.0302(3) Uani 1 1 d . . .
C15 C 1.2470(2) 1.38261(18) -0.13706(16) 0.0308(4) Uani 1 1 d . . .
H15A H 1.3809 1.4085 -0.1326 0.037 Uiso 1 1 calc . . .
H15B H 1.2218 1.2790 -0.1827 0.037 Uiso 1 1 calc . . .
C16 C 1.1477(2) 1.47029(19) -0.22617(17) 0.0351(4) Uani 1 1 d . . .
H16A H 1.1872 1.5738 -0.1890 0.042 Uiso 1 1 calc . . .
H16B H 1.1801 1.4424 -0.3256 0.042 Uiso 1 1 calc . . .
C17 C 0.8474(3) 1.5152(2) -0.3169(2) 0.0448(5) Uani 1 1 d . . .
H17A H 0.7151 1.4965 -0.3114 0.067 Uiso 1 1 calc . . .
H17B H 0.8786 1.4775 -0.4142 0.067 Uiso 1 1 calc . . .
H17C H 0.8829 1.6189 -0.2889 0.067 Uiso 1 1 calc . . .
C18 C 1.7353(3) 1.8659(3) 0.3789(3) 0.0625(6) Uani 1 1 d . . .
H18A H 1.8592 1.8572 0.4168 0.094 Uiso 1 1 calc R . .
H18B H 1.6633 1.9091 0.4566 0.094 Uiso 1 1 calc R . .
H18C H 1.7423 1.9269 0.3110 0.094 Uiso 1 1 calc R . .
C19 C 1.3169(2) 1.25583(18) 0.34519(16) 0.0296(3) Uani 1 1 d . . .
C20 C 1.3800(2) 1.1607(2) 0.52145(18) 0.0378(4) Uani 1 1 d . . .
H20 H 1.3674 1.1168 0.5989 0.045 Uiso 1 1 calc . . .
C21 C 1.5049(2) 1.2572(2) 0.36201(18) 0.0375(4) Uani 1 1 d . . .
H21 H 1.5916 1.2931 0.3067 0.045 Uiso 1 1 calc . . .
C22 C 0.7509(3) 1.1621(2) -0.0859(2) 0.0473(5) Uani 1 1 d . . .
H22A H 0.7050 1.1451 -0.1866 0.057 Uiso 1 1 calc . . .
H22B H 0.6707 1.2259 -0.0277 0.057 Uiso 1 1 calc . . .
C23 C 0.7475(3) 1.0224(2) -0.0424(3) 0.0583(6) Uani 1 1 d . . .
H23A H 0.8146 1.0391 0.0520 0.070 Uiso 1 1 calc . . .
H23B H 0.8137 0.9553 -0.1103 0.070 Uiso 1 1 calc . . .
C24 C 0.5528(3) 0.9500(2) -0.0354(3) 0.0549(5) Uani 1 1 d . . .
H24A H 0.5651 0.8685 0.0097 0.066 Uiso 1 1 calc . . .
H24B H 0.4847 1.0202 0.0276 0.066 Uiso 1 1 calc . . .
C25 C 0.4365(3) 0.8938(2) -0.1758(2) 0.0473(5) Uani 1 1 d . . .
C26 C 0.2631(3) 0.9392(2) -0.1961(3) 0.0540(5) Uani 1 1 d . . .
H26 H 0.2195 1.0095 -0.1233 0.065 Uiso 1 1 calc . . .
C27 C 0.1525(3) 0.8827(3) -0.3220(3) 0.0676(7) Uani 1 1 d . . .
H27 H 0.0358 0.9159 -0.3345 0.081 Uiso 1 1 calc . . .
C28 C 0.2132(4) 0.7786(3) -0.4282(3) 0.0764(8) Uani 1 1 d . . .
H28 H 0.1382 0.7398 -0.5134 0.092 Uiso 1 1 calc . . .
C29 C 0.3845(4) 0.7310(3) -0.4095(3) 0.0781(8) Uani 1 1 d . . .
H29 H 0.4267 0.6589 -0.4813 0.094 Uiso 1 1 calc . . .
C30 C 0.4937(3) 0.7898(3) -0.2850(3) 0.0638(6) Uani 1 1 d . . .
H30 H 0.6114 0.7579 -0.2741 0.077 Uiso 1 1 calc . . .

loop_
_atom_site_aniso_label
_atom_site_aniso_U_11
_atom_site_aniso_U_22
_atom_site_aniso_U_33
_atom_site_aniso_U_23
_atom_site_aniso_U_13
_atom_site_aniso_U_12
O1 0.0345(7) 0.0447(8) 0.0513(8) -0.0005(6) -0.0062(6) -0.0002(6)
O2 0.0209(6) 0.0344(6) 0.0420(6) 0.0107(5) 0.0023(5) 0.0031(5)
O3 0.0222(6) 0.0350(7) 0.0571(7) 0.0146(6) 0.0005(5) -0.0004(5)
O4 0.0292(6) 0.0458(8) 0.0433(7) 0.0065(6) -0.0020(5) 0.0011(6)
N1 0.0338(8) 0.0352(8) 0.0336(7) 0.0106(6) -0.0019(6) 0.0057(6)
N2 0.0306(7) 0.0455(8) 0.0362(7) 0.0144(6) 0.0063(6) 0.0087(6)
N3 0.0292(8) 0.0427(9) 0.0382(8) 0.0125(7) -0.0016(6) 0.0058(7)
C1 0.0446(11) 0.0340(10) 0.0400(9) 0.0065(8) 0.0073(8) 0.0118(8)
C2 0.0453(10) 0.0321(10) 0.0398(9) -0.0001(7) 0.0058(8) 0.0017(8)
C3 0.0300(9) 0.0404(10) 0.0315(8) 0.0048(7) 0.0028(6) -0.0007(7)
C4 0.0276(8) 0.0344(9) 0.0308(8) 0.0072(7) 0.0045(6) 0.0050(7)
C5 0.0208(8) 0.0315(9) 0.0335(8) 0.0078(7) 0.0036(6) 0.0045(7)
C6 0.0255(8) 0.0358(9) 0.0326(8) 0.0101(7) 0.0035(6) 0.0039(7)
C7 0.0293(9) 0.0516(11) 0.0366(9) 0.0203(8) 0.0091(7) 0.0092(8)
C8 0.0243(8) 0.0593(12) 0.0433(10) 0.0236(9) 0.0100(7) 0.0135(8)
C9 0.0238(8) 0.0391(10) 0.0370(9) 0.0109(7) 0.0024(6) 0.0055(7)
C10 0.0362(9) 0.0394(10) 0.0376(9) 0.0088(8) 0.0011(7) 0.0146(8)
C11 0.0330(9) 0.0344(9) 0.0334(8) 0.0072(7) 0.0050(7) 0.0088(7)
C12 0.0273(8) 0.0324(9) 0.0288(8) 0.0062(6) 0.0053(6) 0.0037(7)
C13 0.0210(7) 0.0302(8) 0.0312(8) 0.0082(6) 0.0053(6) 0.0045(6)
C14 0.0223(8) 0.0347(9) 0.0355(8) 0.0114(7) 0.0036(6) 0.0045(7)
C15 0.0257(8) 0.0343(9) 0.0315(8) 0.0052(7) 0.0066(6) 0.0030(7)
C16 0.0349(9) 0.0395(10) 0.0313(8) 0.0082(7) 0.0073(7) 0.0034(7)
C17 0.0490(11) 0.0461(11) 0.0417(10) 0.0154(8) -0.0048(8) 0.0102(9)
C18 0.0483(12) 0.0519(13) 0.0739(15) -0.0037(11) -0.0140(11) -0.0067(10)
C19 0.0250(8) 0.0326(8) 0.0317(8) 0.0079(7) 0.0025(6) 0.0042(7)
C20 0.0385(10) 0.0431(10) 0.0335(9) 0.0117(8) 0.0035(7) 0.0066(8)
C21 0.0281(9) 0.0481(11) 0.0402(9) 0.0186(8) 0.0032(7) 0.0034(8)
C22 0.0282(9) 0.0482(11) 0.0689(13) 0.0252(10) -0.0018(9) -0.0041(8)
C23 0.0399(11) 0.0524(13) 0.0897(16) 0.0352(12) -0.0022(11) -0.0019(10)
C24 0.0434(11) 0.0520(12) 0.0766(14) 0.0319(11) 0.0088(10) -0.0042(10)
C25 0.0393(10) 0.0439(11) 0.0684(13) 0.0303(10) 0.0182(9) 0.0024(8)
C26 0.0460(11) 0.0471(12) 0.0760(15) 0.0269(11) 0.0128(10) 0.0054(9)
C27 0.0541(14) 0.0785(17) 0.0805(17) 0.0411(15) 0.0038(12) 0.0033(13)
C28 0.0810(19) 0.090(2) 0.0620(15) 0.0347(15) 0.0025(13) -0.0142(16)
C29 0.091(2) 0.0768(18) 0.0714(17) 0.0209(14) 0.0343(16) 0.0101(16)
C30 0.0556(14) 0.0657(15) 0.0786(17) 0.0260(13) 0.0241(12) 0.0166(12)

loop_
_geom_bond_atom_site_label_1
_geom_bond_atom_site_label_2
_geom_bond_distance
_geom_bond_site_symmetry_2
_geom_bond_publ_flag
O1 C3 1.368(2) . ?
O1 C18 1.426(3) . ?
O2 C4 1.384(2) . ?
O2 C5 1.4882(19) . ?
O3 C22 1.429(2) . ?
O3 C14 1.434(2) . ?
O4 H4A 0.927(17) . ?
O4 H4B 0.961(17) . ?
N1 C17 1.456(2) . ?
N1 C16 1.472(2) . ?
N1 C9 1.479(2) . ?
N2 C20 1.316(2) . ?
N2 C19 1.385(2) . ?
N3 H3N 0.96(3) . ?
N3 C20 1.337(2) . ?
N3 C21 1.369(2) . ?
C1 C2 1.392(3) . ?
C1 C11 1.398(2) . ?
C2 C3 1.396(3) . ?
C3 C4 1.382(2) . ?
C4 C12 1.371(2) . ?
C5 C6 1.508(2) . ?
C5 C13 1.544(2) . ?
C6 C7 1.333(2) . ?
C6 C19 1.472(2) . ?
C7 C8 1.494(2) . ?
C8 C14 1.531(2) . ?
C9 C14 1.557(2) . ?
C9 C10 1.558(2) . ?
C10 C11 1.515(2) . ?
C11 C12 1.375(2) . ?
C12 C13 1.498(2) . ?
C13 C14 1.526(2) . ?
C13 C15 1.540(2) . ?
C15 C16 1.521(2) . ?
C19 C21 1.365(2) . ?
C22 C23 1.482(3) . ?
C23 C24 1.534(3) . ?
C24 C25 1.514(3) . ?
C25 C30 1.376(3) . ?
C25 C26 1.384(3) . ?
C26 C27 1.386(4) . ?
C27 C28 1.371(4) . ?
C28 C29 1.376(4) . ?
C29 C30 1.375(4) . ?

loop_
_cod_related_entry_id
_cod_related_entry_database
_cod_related_entry_code
1 ChemSpider 21176479
